data_2106858
loop_
_publ_author_name
'Clegg, W.'
'Glemser, O.'
'Harms, K.'
'Hartmann, G.'
'Mews, R.'
'Noltemeyer, M.'
'Sheldrick, G. M.'

_publ_section_title
;
 Crystal Structures of Thionitrosyl Hexafluoroantimonate(V) and
 Thionitrosyl Undecafluorodiantimonate(V) at 293 K and of Thionitrosyl
 Undecafluorodiantimonate(V) at 121.5 K: The Effect of Thermal Motion on
 the Apparent NS Bond Length
;
_journal_coden_ASTM ACBCAR
_journal_issue 3
_journal_name_full
;
 Acta Crystallographica, Section B: Structural Crystallography and
 Crystal Chemistry
;
_journal_page_first 548
_journal_page_last 552
_journal_paper_doi 10.1107/s0567740881003555
_journal_volume 37
_journal_year 1981
_chemical_formula_sum 'F6 N S Sb'
_chemical_name_systematic 'N S Sb F6'
_space_group_IT_number 61
_symmetry_space_group_name_Hall '-P 2ac 2ab'
_symmetry_space_group_name_H-M 'P b c a'
_cell_angle_alpha 90
_cell_angle_beta 90
_cell_angle_gamma 90
_cell_formula_units_Z 8
_cell_length_a 13.999
_cell_length_b 8.363
_cell_length_c 10.468
_cell_volume 1225.527
_cod_data_source_file Clegg_ACBCAR_1981_1276.cif
_cod_data_source_block F6N1S1Sb1
_cod_original_formula_sum 'F6 N1 S1 Sb1'
_cod_database_code 2106858

loop_
_symmetry_equiv_pos_as_xyz
x,y,z
-x+1/2,-y,z+1/2
x+1/2,-y+1/2,-z
-x,y+1/2,-z+1/2
-x,-y,-z
x-1/2,y,-z-1/2
-x-1/2,y-1/2,z
x,-y-1/2,z-1/2

loop_
_atom_site_label
_atom_site_type_symbol
_atom_site_fract_x
_atom_site_fract_y
_atom_site_fract_z
_atom_site_occupancy
_atom_site_U_iso_or_equiv
F2 F-1 0.4433 0.1135 0.6403 1 0.0
F1 F-1 0.4927 0.2749 0.4358 1 0.0
N1 N+3 0.3769 0.8398 0.8031 1 0.0
F6 F-1 0.3876 0.4085 0.6156 1 0.0
Sb1 Sb+5 0.3762 0.2273 0.5143 1 0.0
F3 F-1 0.2604 0.1772 0.5932 1 0.0
S1 S-2 0.3797 0.6889 0.7546 1 0.0
F4 F-1 0.3095 0.3375 0.3903 1 0.0
F5 F-1 0.3667 0.0406 0.4177 1 0.0
